data_8107473
loop_
_publ_author_name
'Zhang, Jing'
'Zhang, Lixin'

_publ_section_title
;
 The crystal structure of
 2-(2-fluoro-4-methyl-5-((2,2,2-trifluoroethyl)thio)phenyl)isoindolin-1-one,
 C17H13F4NOS
;
_journal_issue 3
_journal_name_full 'Zeitschrift f\"ur Kristallographie - New Crystal Structures'
_journal_page_first 479
_journal_page_last 481
_journal_paper_doi 10.1515/ncrs-2023-0042
_journal_volume 238
_journal_year 2023
_chemical_formula_moiety 'C17 H13 F4 N O S'
_chemical_formula_sum 'C17 H13 F4 N O S'
_chemical_formula_weight 355.34
_space_group_crystal_system triclinic
_space_group_IT_number 2
_space_group_name_Hall '-P 1'
_space_group_name_H-M_alt 'P -1'
_atom_sites_solution_hydrogens geom
_atom_sites_solution_primary dual
_cell_angle_alpha 83.116(8)
_cell_angle_beta 80.305(9)
_cell_angle_gamma 73.204(9)
_cell_formula_units_Z 2
_cell_length_a 6.1249(7)
_cell_length_b 9.9306(10)
_cell_length_c 13.1754(13)
_cell_measurement_reflns_used 1766
_cell_measurement_temperature 149.99(10)
_cell_measurement_theta_max 26.3280
_cell_measurement_theta_min 2.5560
_cell_volume 754.08(14)
_computing_cell_refinement 'CrysAlisPro 1.171.38.43f (Rigaku OD, 2015)'
_computing_data_collection 'CrysAlisPro 1.171.38.43f (Rigaku OD, 2015)'
_computing_data_reduction 'CrysAlisPro 1.171.38.43f (Rigaku OD, 2015)'
_computing_molecular_graphics 'Olex2 1.3-alpha (Dolomanov et al., 2009)'
_computing_publication_material 'Olex2 1.3-alpha (Dolomanov et al., 2009)'
_computing_structure_refinement 'SHELXL 2018/3 (Sheldrick, 2015)'
_computing_structure_solution 'SHELXT 2018/2 (Sheldrick, 2018)'
_diffrn_ambient_environment N~2~
_diffrn_ambient_temperature 149.99(10)
_diffrn_detector 'CCD plate'
_diffrn_detector_area_resol_mean 5.2684
_diffrn_detector_type AtlasS2
_diffrn_measured_fraction_theta_full 1.000
_diffrn_measured_fraction_theta_max 1.000
_diffrn_measurement_details
;
List of Runs (angles in degrees, time in seconds):

  # Type    Start    End  Width  t~exp~   \w     \q     \k     \f   Frames
--------------------------------------------------------------------------
  1  \w    -56.00  36.00   1.00   10.00    --   11.90 -57.00-150.00   92
  2  \w    -16.00  74.00   1.00   10.00    --   11.90  77.00 120.00   90
  3  \w    -13.00  83.00   1.00   10.00    --   11.90  57.00   0.00   96
;
_diffrn_measurement_device 'four-circle diffractometer'
_diffrn_measurement_device_type 'SuperNova, Dual, Cu at zero, AtlasS2'
_diffrn_measurement_method '\w scans'
_diffrn_orient_matrix_type 'CrysAlisPro convention (1999,Acta A55,543-557)'
_diffrn_orient_matrix_UB_11 -0.0195139000
_diffrn_orient_matrix_UB_12 0.0491530000
_diffrn_orient_matrix_UB_13 -0.0434853000
_diffrn_orient_matrix_UB_21 0.0516296000
_diffrn_orient_matrix_UB_22 -0.0551452000
_diffrn_orient_matrix_UB_23 -0.0332944000
_diffrn_orient_matrix_UB_31 -0.1090061000
_diffrn_orient_matrix_UB_32 -0.0118841000
_diffrn_orient_matrix_UB_33 0.0006561000
_diffrn_radiation_monochromator mirror
_diffrn_radiation_probe x-ray
_diffrn_radiation_type 'Mo K\a'
_diffrn_radiation_wavelength 0.71073
_diffrn_reflns_av_R_equivalents 0.0310
_diffrn_reflns_av_unetI/netI 0.0581
_diffrn_reflns_Laue_measured_fraction_full 1.000
_diffrn_reflns_Laue_measured_fraction_max 1.000
_diffrn_reflns_limit_h_max 7
_diffrn_reflns_limit_h_min -6
_diffrn_reflns_limit_k_max 11
_diffrn_reflns_limit_k_min -11
_diffrn_reflns_limit_l_max 15
_diffrn_reflns_limit_l_min -11
_diffrn_reflns_number 4888
_diffrn_reflns_point_group_measured_fraction_full 1.000
_diffrn_reflns_point_group_measured_fraction_max 1.000
_diffrn_reflns_theta_full 24.998
_diffrn_reflns_theta_max 24.998
_diffrn_reflns_theta_min 2.148
_diffrn_source 'micro-focus sealed X-ray tube'
_diffrn_source_type 'SuperNova (Mo) X-ray Source'
_exptl_absorpt_coefficient_mu 0.264
_exptl_absorpt_correction_T_max 1.00000
_exptl_absorpt_correction_T_min 0.72019
_exptl_absorpt_correction_type multi-scan
_exptl_absorpt_process_details
;
CrysAlisPro 1.171.38.43f (Rigaku Oxford Diffraction, 2015)
Empirical absorption correction using spherical harmonics,
 implemented in SCALE3 ABSPACK scaling algorithm.
;
_exptl_crystal_colour colourless
_exptl_crystal_colour_primary colourless
_exptl_crystal_density_diffrn 1.565
_exptl_crystal_description needle
_exptl_crystal_F_000 364
_exptl_crystal_size_max 0.14
_exptl_crystal_size_mid 0.11
_exptl_crystal_size_min 0.08
_refine_diff_density_max 0.264
_refine_diff_density_min -0.337
_refine_diff_density_rms 0.058
_refine_ls_extinction_coef .
_refine_ls_extinction_method none
_refine_ls_goodness_of_fit_ref 1.023
_refine_ls_hydrogen_treatment constr
_refine_ls_matrix_type full
_refine_ls_number_parameters 218
_refine_ls_number_reflns 2652
_refine_ls_number_restraints 0
_refine_ls_restrained_S_all 1.023
_refine_ls_R_factor_all 0.0666
_refine_ls_R_factor_gt 0.0460
_refine_ls_shift/su_max 0.000
_refine_ls_shift/su_mean 0.000
_refine_ls_structure_factor_coef Fsqd
_refine_ls_weighting_details 'w=1/[\s^2^(Fo^2^)+(0.0420P)^2^+0.3188P] where P=(Fo^2^+2Fc^2^)/3'
_refine_ls_weighting_scheme calc
_refine_ls_wR_factor_gt 0.0968
_refine_ls_wR_factor_ref 0.1078
_reflns_Friedel_coverage 0.000
_reflns_Friedel_fraction_full .
_reflns_Friedel_fraction_max .
_reflns_number_gt 2036
_reflns_number_total 2652
_reflns_threshold_expression 'I > 2\s(I)'
_cod_data_source_file suppl_j_ncrs-2023-0042_suppl.cif
_cod_data_source_block 1
_cod_database_code 8107473
_shelx_space_group_comment
;
The symmetry employed for this shelxl refinement is uniquely defined
by the following loop, which should always be used as a source of
symmetry information in preference to the above space-group names.
They are only intended as comments.
;
_reflns_odcompleteness_completeness 99.97
_reflns_odcompleteness_iscentric 1
_reflns_odcompleteness_theta 26.32
_olex2_refinement_description
;
1. Fixed Uiso
 At 1.2 times of:
  All C(H) groups, All C(H,H) groups
 At 1.5 times of:
  All C(H,H,H) groups
2.a Secondary CH2 refined with riding coordinates:
 C8(H8A,H8B), C16(H16A,H16B)
2.b Aromatic/amide H refined with riding coordinates:
 C2(H2), C3(H3), C4(H4), C5(H5), C10(H10), C13(H13)
2.c Idealised Me refined as rotating group:
 C15(H15A,H15B,H15C)
;

loop_
_space_group_symop_operation_xyz
'x, y, z'
'-x, -y, -z'

loop_
_atom_site_label
_atom_site_type_symbol
_atom_site_fract_x
_atom_site_fract_y
_atom_site_fract_z
_atom_site_U_iso_or_equiv
_atom_site_adp_type
_atom_site_occupancy
_atom_site_site_symmetry_order
_atom_site_calc_flag
_atom_site_refinement_flags_posn
_atom_site_refinement_flags_adp
_atom_site_refinement_flags_occupancy
_atom_site_disorder_assembly
_atom_site_disorder_group
S1 S 0.18420(12) 0.45943(8) 0.88482(6) 0.0299(2) Uani 1 1 d . . . . .
F1 F 1.0196(3) 0.50923(15) 0.60674(12) 0.0295(4) Uani 1 1 d . . . . .
F2 F 0.1815(3) 0.18028(19) 1.02542(13) 0.0454(5) Uani 1 1 d . . . . .
F3 F 0.1931(4) 0.05626(19) 0.90021(15) 0.0564(6) Uani 1 1 d . . . . .
F4 F 0.4719(3) 0.14536(17) 0.90564(13) 0.0410(4) Uani 1 1 d . . . . .
O1 O 1.2038(3) 0.21223(18) 0.61478(13) 0.0235(4) Uani 1 1 d . . . . .
N1 N 0.8326(3) 0.2969(2) 0.57365(15) 0.0181(5) Uani 1 1 d . . . . .
C1 C 0.8841(4) 0.1918(2) 0.42068(19) 0.0184(6) Uani 1 1 d . . . . .
C2 C 0.8680(5) 0.1430(3) 0.3288(2) 0.0236(6) Uani 1 1 d . . . . .
H2 H 0.728041 0.165367 0.303476 0.028 Uiso 1 1 calc R U . . .
C3 C 1.0672(5) 0.0595(3) 0.2756(2) 0.0259(6) Uani 1 1 d . . . . .
H3 H 1.059601 0.024370 0.214316 0.031 Uiso 1 1 calc R U . . .
C4 C 1.2765(5) 0.0280(3) 0.3122(2) 0.0256(6) Uani 1 1 d . . . . .
H4 H 1.408173 -0.026069 0.274375 0.031 Uiso 1 1 calc R U . . .
C5 C 1.2925(4) 0.0757(3) 0.4041(2) 0.0228(6) Uani 1 1 d . . . . .
H5 H 1.432562 0.053408 0.429404 0.027 Uiso 1 1 calc R U . . .
C6 C 1.0931(4) 0.1579(2) 0.45783(19) 0.0174(6) Uani 1 1 d . . . . .
C7 C 1.0608(4) 0.2224(2) 0.55712(19) 0.0189(6) Uani 1 1 d . . . . .
C8 C 0.7021(4) 0.2852(3) 0.49284(19) 0.0202(6) Uani 1 1 d . . . . .
H8A H 0.637340 0.376686 0.458536 0.024 Uiso 1 1 calc R U . . .
H8B H 0.579140 0.242068 0.520800 0.024 Uiso 1 1 calc R U . . .
C9 C 0.7342(4) 0.3878(2) 0.65465(19) 0.0182(6) Uani 1 1 d . . . . .
C10 C 0.5348(4) 0.3750(3) 0.71954(19) 0.0209(6) Uani 1 1 d . . . . .
H10 H 0.467375 0.305299 0.710621 0.025 Uiso 1 1 calc R U . . .
C11 C 0.4366(4) 0.4661(3) 0.7973(2) 0.0225(6) Uani 1 1 d . . . . .
C12 C 0.5317(5) 0.5750(3) 0.8103(2) 0.0233(6) Uani 1 1 d . . . . .
C13 C 0.7278(5) 0.5868(3) 0.7444(2) 0.0240(6) Uani 1 1 d . . . . .
H13 H 0.793895 0.658067 0.751200 0.029 Uiso 1 1 calc R U . . .
C14 C 0.8259(4) 0.4944(3) 0.6691(2) 0.0216(6) Uani 1 1 d . . . . .
C15 C 0.4248(5) 0.6771(3) 0.8931(2) 0.0316(7) Uani 1 1 d . . . . .
H15A H 0.265369 0.719900 0.886532 0.047 Uiso 1 1 calc R U . . .
H15B H 0.504101 0.748972 0.885453 0.047 Uiso 1 1 calc R U . . .
H15C H 0.437121 0.627302 0.959923 0.047 Uiso 1 1 calc R U . . .
C16 C 0.1204(5) 0.3001(3) 0.8621(2) 0.0306(7) Uani 1 1 d . . . . .
H16A H -0.044331 0.312885 0.878949 0.037 Uiso 1 1 calc R U . . .
H16B H 0.162634 0.284809 0.789203 0.037 Uiso 1 1 calc R U . . .
C17 C 0.2417(5) 0.1721(3) 0.9229(2) 0.0364(8) Uani 1 1 d . . . . .

loop_
_atom_site_aniso_label
_atom_site_aniso_U_11
_atom_site_aniso_U_22
_atom_site_aniso_U_33
_atom_site_aniso_U_23
_atom_site_aniso_U_13
_atom_site_aniso_U_12
S1 0.0223(4) 0.0403(4) 0.0249(4) -0.0106(3) 0.0054(3) -0.0069(3)
F1 0.0281(9) 0.0276(8) 0.0340(10) -0.0045(7) 0.0065(7) -0.0152(7)
F2 0.0491(12) 0.0604(12) 0.0234(10) -0.0016(8) 0.0039(9) -0.0157(10)
F3 0.0787(15) 0.0493(11) 0.0552(13) -0.0060(9) -0.0129(11) -0.0366(11)
F4 0.0326(10) 0.0478(10) 0.0376(11) -0.0064(8) 0.0009(8) -0.0052(8)
O1 0.0190(10) 0.0297(10) 0.0228(10) -0.0046(8) -0.0040(8) -0.0067(8)
N1 0.0156(11) 0.0209(11) 0.0179(12) -0.0035(9) 0.0007(9) -0.0060(9)
C1 0.0175(13) 0.0171(13) 0.0215(14) -0.0012(10) -0.0002(11) -0.0077(11)
C2 0.0252(15) 0.0277(14) 0.0197(15) -0.0008(11) -0.0037(12) -0.0102(12)
C3 0.0339(17) 0.0253(14) 0.0196(15) -0.0057(11) -0.0018(13) -0.0095(13)
C4 0.0257(15) 0.0208(14) 0.0264(16) -0.0071(12) 0.0039(13) -0.0025(12)
C5 0.0186(14) 0.0218(13) 0.0263(16) -0.0021(11) 0.0005(12) -0.0048(11)
C6 0.0205(14) 0.0140(12) 0.0182(14) 0.0000(10) -0.0010(11) -0.0068(11)
C7 0.0177(14) 0.0175(13) 0.0213(15) 0.0001(11) 0.0010(12) -0.0073(11)
C8 0.0181(14) 0.0230(13) 0.0207(15) -0.0030(11) -0.0030(11) -0.0069(11)
C9 0.0169(13) 0.0167(12) 0.0195(14) -0.0015(10) -0.0032(11) -0.0018(11)
C10 0.0179(14) 0.0256(14) 0.0215(15) -0.0035(11) -0.0024(12) -0.0091(11)
C11 0.0171(14) 0.0298(14) 0.0188(14) -0.0024(11) -0.0024(11) -0.0035(12)
C12 0.0233(15) 0.0228(14) 0.0222(15) -0.0043(11) -0.0081(12) 0.0002(12)
C13 0.0262(15) 0.0199(13) 0.0278(16) -0.0031(11) -0.0077(13) -0.0066(12)
C14 0.0187(14) 0.0232(14) 0.0217(15) 0.0010(11) 0.0002(12) -0.0068(11)
C15 0.0349(18) 0.0303(15) 0.0276(17) -0.0099(13) -0.0033(14) -0.0033(14)
C16 0.0216(15) 0.0521(19) 0.0214(16) -0.0072(14) 0.0038(12) -0.0173(14)
C17 0.0384(19) 0.0476(19) 0.0270(18) -0.0112(14) 0.0033(15) -0.0191(16)

loop_
_atom_type_symbol
_atom_type_description
_atom_type_scat_dispersion_real
_atom_type_scat_dispersion_imag
_atom_type_scat_source
C C 0.0033 0.0016 'International Tables Vol C Tables 4.2.6.8 and 6.1.1.4'
H H 0.0000 0.0000 'International Tables Vol C Tables 4.2.6.8 and 6.1.1.4'
F F 0.0171 0.0103 'International Tables Vol C Tables 4.2.6.8 and 6.1.1.4'
N N 0.0061 0.0033 'International Tables Vol C Tables 4.2.6.8 and 6.1.1.4'
O O 0.0106 0.0060 'International Tables Vol C Tables 4.2.6.8 and 6.1.1.4'
S S 0.1246 0.1234 'International Tables Vol C Tables 4.2.6.8 and 6.1.1.4'

loop_
_geom_torsion_atom_site_label_1
_geom_torsion_atom_site_label_2
_geom_torsion_atom_site_label_3
_geom_torsion_atom_site_label_4
_geom_torsion
_geom_torsion_site_symmetry_1
_geom_torsion_site_symmetry_2
_geom_torsion_site_symmetry_3
_geom_torsion_site_symmetry_4
S1 C11 C12 C13 -179.7(2) . . . .
S1 C11 C12 C15 0.2(3) . . . .
S1 C16 C17 F2 62.6(3) . . . .
S1 C16 C17 F3 -178.03(19) . . . .
S1 C16 C17 F4 -58.1(3) . . . .
N1 C9 C10 C11 -178.7(2) . . . .
N1 C9 C14 F1 -2.5(4) . . . .
N1 C9 C14 C13 177.4(2) . . . .
C1 C2 C3 C4 -1.1(4) . . . .
C1 C6 C7 O1 177.4(2) . . . .
C1 C6 C7 N1 -1.9(3) . . . .
C2 C1 C6 C5 0.7(4) . . . .
C2 C1 C6 C7 -179.5(2) . . . .
C2 C1 C8 N1 -179.4(2) . . . .
C2 C3 C4 C5 1.6(4) . . . .
C3 C4 C5 C6 -1.0(4) . . . .
C4 C5 C6 C1 -0.2(4) . . . .
C4 C5 C6 C7 -179.9(2) . . . .
C5 C6 C7 O1 -2.8(4) . . . .
C5 C6 C7 N1 177.9(2) . . . .
C6 C1 C2 C3 0.0(4) . . . .
C6 C1 C8 N1 -0.8(3) . . . .
C7 N1 C8 C1 -0.5(3) . . . .
C7 N1 C9 C10 -129.5(3) . . . .
C7 N1 C9 C14 53.2(3) . . . .
C8 N1 C7 O1 -177.9(2) . . . .
C8 N1 C7 C6 1.4(3) . . . .
C8 N1 C9 C10 56.9(3) . . . .
C8 N1 C9 C14 -120.3(3) . . . .
C8 C1 C2 C3 178.5(2) . . . .
C8 C1 C6 C5 -178.1(2) . . . .
C8 C1 C6 C7 1.7(3) . . . .
C9 N1 C7 O1 8.0(4) . . . .
C9 N1 C7 C6 -172.6(2) . . . .
C9 N1 C8 C1 173.75(19) . . . .
C9 C10 C11 S1 -179.7(2) . . . .
C9 C10 C11 C12 1.9(4) . . . .
C10 C9 C14 F1 -179.8(2) . . . .
C10 C9 C14 C13 0.1(4) . . . .
C10 C11 C12 C13 -1.1(4) . . . .
C10 C11 C12 C15 178.8(3) . . . .
C11 S1 C16 C17 87.0(2) . . . .
C11 C12 C13 C14 -0.2(4) . . . .
C12 C13 C14 F1 -179.4(2) . . . .
C12 C13 C14 C9 0.7(4) . . . .
C14 C9 C10 C11 -1.3(4) . . . .
C15 C12 C13 C14 180.0(3) . . . .
C16 S1 C11 C10 8.3(3) . . . .
C16 S1 C11 C12 -173.1(2) . . . .
